data_7701574
loop_
_publ_author_name
'Volostnykh, Marina V.'
'Borisov, Sergey M.'
'Konovalov, Mikhail A.'
'Sinelshchikova, Anna A.'
'Gorbunova, Yulia G.'
'Tsivadze, Aslan Yu'
'Meyer, Michel'
'Stern, Christine'
'Bessmertnykh-Lemeune, Alla'

_publ_section_title
;
 Platinum(ii) and palladium(ii) complexes with electron-deficient
 meso-diethoxyphosphorylporphyrins: synthesis, structure and tuning of
 photophysical properties by varying peripheral substituents.
;
_journal_issue 24
_journal_name_full 'Dalton transactions (Cambridge, England : 2003)'
_journal_page_first 8882
_journal_page_last 8898
_journal_paper_doi 10.1039/c9dt01577a
_journal_volume 48
_journal_year 2019
_chemical_formula_moiety 'C40 H33 N4 O7 P Pd, C H Cl3'
_chemical_formula_sum 'C41 H34 Cl3 N4 O7 P Pd'
_chemical_formula_weight 938.44
_chemical_name_common PdD(CMP)PP
_chemical_name_systematic
'[10-(Diethoxyphosphoryl)-5,15-bis{p-(methoxycarbonyl)phenyl}porphyrinato(2-)] palladium(II) chloroform solvate'
_chemical_properties_physical Oxygen-sensitive,Light-sensitive,Photo-sensitive
_space_group_crystal_system triclinic
_space_group_IT_number 2
_space_group_name_Hall '-P 1'
_space_group_name_H-M_alt 'P -1'
_atom_sites_solution_hydrogens geom
_atom_sites_solution_primary dual
_audit_creation_date 2019-01-25
_audit_creation_method
;
Olex2 1.2
(compiled 2018.05.29 svn.r3508 for OlexSys, GUI svn.r5506)
;
_audit_update_record
;
2019-03-20 deposited with the CCDC.	2019-05-14 downloaded from the CCDC.
;
_cell_angle_alpha 72.119(2)
_cell_angle_beta 75.384(2)
_cell_angle_gamma 85.933(2)
_cell_formula_units_Z 2
_cell_length_a 10.7842(3)
_cell_length_b 11.5565(4)
_cell_length_c 17.0314(6)
_cell_measurement_reflns_used 5329
_cell_measurement_temperature 100(2)
_cell_measurement_theta_max 29.968
_cell_measurement_theta_min 2.945
_cell_volume 1954.63(11)
_computing_cell_refinement 'SAINT v7.68A (Bruker, 2009)'
_computing_data_reduction 'SAINT v7.68A (Bruker, 2009)'
_computing_molecular_graphics 'Olex2 (Dolomanov et al., 2009)'
_computing_publication_material 'Olex2 (Dolomanov et al., 2009)'
_computing_structure_refinement 'ShelXL (Sheldrick, 2015)'
_computing_structure_solution 'ShelXT (Sheldrick, 2015)'
_diffrn_ambient_temperature 100.15
_diffrn_measured_fraction_theta_full 0.998
_diffrn_measured_fraction_theta_max 0.998
_diffrn_measurement_device_type 'Bruker KAPPA APEX II area-detector diffractometer'
_diffrn_radiation_type MoK\a
_diffrn_radiation_wavelength 0.71073
_diffrn_reflns_av_R_equivalents 0.0393
_diffrn_reflns_av_unetI/netI 0.0638
_diffrn_reflns_Laue_measured_fraction_full 0.998
_diffrn_reflns_Laue_measured_fraction_max 0.998
_diffrn_reflns_limit_h_max 13
_diffrn_reflns_limit_h_min -15
_diffrn_reflns_limit_k_max 16
_diffrn_reflns_limit_k_min -16
_diffrn_reflns_limit_l_max 23
_diffrn_reflns_limit_l_min -23
_diffrn_reflns_number 24057
_diffrn_reflns_point_group_measured_fraction_full 0.998
_diffrn_reflns_point_group_measured_fraction_max 0.998
_diffrn_reflns_theta_full 25.242
_diffrn_reflns_theta_max 29.999
_diffrn_reflns_theta_min 3.013
_exptl_absorpt_coefficient_mu 0.778
_exptl_absorpt_correction_T_max 0.985
_exptl_absorpt_correction_T_min 0.908
_exptl_absorpt_correction_type multi-scan
_exptl_absorpt_process_details
'SADABS-2008/1 (Bruker,2008) was used for absorption correction. wR2(int) was 0.0456 before and 0.0416 after correction. The Ratio of minimum to maximum transmission is 0.9223. The \l/2 correction factor is 0.0015.'
_exptl_crystal_colour red
_exptl_crystal_colour_primary red
_exptl_crystal_density_diffrn 1.594
_exptl_crystal_description prism
_exptl_crystal_F_000 952
_exptl_crystal_preparation Luminescent
_exptl_crystal_recrystallization_method CHCl3-hexane
_exptl_crystal_size_max 0.55
_exptl_crystal_size_mid 0.08
_exptl_crystal_size_min 0.02
_refine_diff_density_max 0.799
_refine_diff_density_min -0.766
_refine_diff_density_rms 0.102
_refine_ls_extinction_method none
_refine_ls_goodness_of_fit_ref 1.012
_refine_ls_hydrogen_treatment constr
_refine_ls_matrix_type full
_refine_ls_number_parameters 518
_refine_ls_number_reflns 11378
_refine_ls_number_restraints 0
_refine_ls_restrained_S_all 1.012
_refine_ls_R_factor_all 0.0615
_refine_ls_R_factor_gt 0.0388
_refine_ls_shift/su_max 0.002
_refine_ls_shift/su_mean 0.000
_refine_ls_structure_factor_coef Fsqd
_refine_ls_weighting_details 'w=1/[\s^2^(Fo^2^)+(0.0339P)^2^+0.2672P] where P=(Fo^2^+2Fc^2^)/3'
_refine_ls_weighting_scheme calc
_refine_ls_wR_factor_gt 0.0766
_refine_ls_wR_factor_ref 0.0844
_reflns_Friedel_coverage 0.000
_reflns_number_gt 8738
_reflns_number_total 11378
_reflns_threshold_expression 'I > 2\s(I)'
_cod_data_source_file c9dt01577a2.cif
_cod_data_source_block PdD(CMP)PP
_cod_database_code 7701574
_shelx_shelxl_version_number 2018/3
_shelx_space_group_comment
;
The symmetry employed for this shelxl refinement is uniquely defined
by the following loop, which should always be used as a source of
symmetry information in preference to the above space-group names.
They are only intended as comments.
;
_olex2_refinement_description
;
1. Fixed Uiso
 At 1.2 times of:
  All C(H) groups, All C(H,H) groups
 At 1.5 times of:
  All C(H,H,H) groups
2.a Ternary CH refined with riding coordinates:
 C1S(H1S)
2.b Secondary CH2 refined with riding coordinates:
 C39(H39A,H39B), C37(H37A,H37B)
2.c Aromatic/amide H refined with riding coordinates:
 C3(H3), C4(H4), C8(H8), C9(H9), C13(H13), C14(H14), C16(H16), C17(H17),
 C19(H19), C21(H21), C22(H22), C26(H26), C27(H27), C31(H31), C32(H32), C34(H34),
  C35(H35)
2.d Idealised Me refined as rotating group:
 C12(H12A,H12B,H12C), C30(H30A,H30B,H30C), C40(H40A,H40B,H40C), C38(H38A,H38B,
 H38C)
;
_olex2_submission_special_instructions 'No special instructions were received'

loop_
_space_group_symop_operation_xyz
'x, y, z'
'-x, -y, -z'

loop_
_atom_site_label
_atom_site_type_symbol
_atom_site_fract_x
_atom_site_fract_y
_atom_site_fract_z
_atom_site_U_iso_or_equiv
_atom_site_adp_type
_atom_site_occupancy
_atom_site_site_symmetry_order
_atom_site_calc_flag
_atom_site_refinement_flags_posn
Pd1 Pd 0.96177(2) 0.50834(2) 0.68628(2) 0.00920(5) Uani 1 1 d .
P1 P 0.77750(5) 0.31926(6) 1.01597(4) 0.01291(12) Uani 1 1 d .
O1 O 0.63887(15) 0.32751(16) 1.05059(11) 0.0167(4) Uani 1 1 d .
O2 O 0.86514(15) 0.38993(16) 1.04703(10) 0.0173(4) Uani 1 1 d .
O3 O 0.82645(15) 0.18427(16) 1.04473(11) 0.0186(4) Uani 1 1 d .
O4 O 1.79173(17) 0.07585(19) 0.68638(12) 0.0275(4) Uani 1 1 d .
O5 O 1.78768(16) 0.16097(17) 0.78884(13) 0.0242(4) Uani 1 1 d .
O6 O 0.16649(16) 0.98680(17) 0.67044(13) 0.0237(4) Uani 1 1 d .
O7 O 0.11998(15) 0.84850(16) 0.61357(12) 0.0186(4) Uani 1 1 d .
N1 N 0.79077(17) 0.51270(18) 0.76785(12) 0.0117(4) Uani 1 1 d .
N2 N 0.89680(17) 0.62611(18) 0.59069(12) 0.0115(4) Uani 1 1 d .
N3 N 1.13305(17) 0.50254(18) 0.60476(12) 0.0113(4) Uani 1 1 d .
N4 N 1.02845(17) 0.39500(18) 0.78234(12) 0.0109(4) Uani 1 1 d .
C1 C 0.8357(2) 0.3792(2) 0.90155(14) 0.0120(4) Uani 1 1 d .
C2 C 0.7556(2) 0.4532(2) 0.85379(14) 0.0116(4) Uani 1 1 d .
C3 C 0.6230(2) 0.4817(2) 0.88686(15) 0.0139(5) Uani 1 1 d .
H3 H 0.574834 0.452133 0.944115 0.017 Uiso 1 1 calc R
C4 C 0.5809(2) 0.5577(2) 0.82168(15) 0.0130(5) Uani 1 1 d .
H4 H 0.497634 0.591738 0.824508 0.016 Uiso 1 1 calc R
C5 C 0.6851(2) 0.5781(2) 0.74678(15) 0.0125(4) Uani 1 1 d .
C6 C 0.6773(2) 0.6552(2) 0.66794(15) 0.0127(4) Uani 1 1 d .
C7 C 0.5533(2) 0.7191(2) 0.65970(15) 0.0132(5) Uani 1 1 d .
C8 C 0.5281(2) 0.8296(2) 0.67635(18) 0.0222(6) Uani 1 1 d .
H8 H 0.590565 0.865926 0.692151 0.027 Uiso 1 1 calc R
C9 C 0.4122(2) 0.8878(2) 0.67011(17) 0.0211(5) Uani 1 1 d .
H9 H 0.395195 0.962960 0.682402 0.025 Uiso 1 1 calc R
C10 C 0.3211(2) 0.8359(2) 0.64587(15) 0.0137(5) Uani 1 1 d .
C11 C 0.1960(2) 0.8999(2) 0.64473(15) 0.0155(5) Uani 1 1 d .
C12 C -0.0063(2) 0.9011(3) 0.61563(19) 0.0240(6) Uani 1 1 d .
H12A H -0.052493 0.861873 0.587865 0.036 Uiso 1 1 calc GR
H12B H 0.001944 0.988440 0.585590 0.036 Uiso 1 1 calc GR
H12C H -0.053793 0.888712 0.674828 0.036 Uiso 1 1 calc GR
C13 C 0.3460(2) 0.7259(2) 0.62800(17) 0.0175(5) Uani 1 1 d .
H13 H 0.284201 0.690492 0.611111 0.021 Uiso 1 1 calc R
C14 C 0.4621(2) 0.6678(2) 0.63495(17) 0.0181(5) Uani 1 1 d .
H14 H 0.479274 0.592552 0.622727 0.022 Uiso 1 1 calc R
C15 C 0.7779(2) 0.6788(2) 0.59526(15) 0.0135(5) Uani 1 1 d .
C16 C 0.7727(2) 0.7623(2) 0.51403(15) 0.0151(5) Uani 1 1 d .
H16 H 0.701676 0.810856 0.500721 0.018 Uiso 1 1 calc R
C17 C 0.8877(2) 0.7589(2) 0.46001(16) 0.0176(5) Uani 1 1 d .
H17 H 0.912638 0.804256 0.401567 0.021 Uiso 1 1 calc R
C18 C 0.9647(2) 0.6739(2) 0.50765(15) 0.0137(5) Uani 1 1 d .
C19 C 1.0890(2) 0.6446(2) 0.47462(15) 0.0142(5) Uani 1 1 d .
H19 H 1.124700 0.682601 0.415843 0.017 Uiso 1 1 calc R
C20 C 1.1662(2) 0.5651(2) 0.51953(15) 0.0134(5) Uani 1 1 d .
C21 C 1.2962(2) 0.5378(2) 0.48290(15) 0.0159(5) Uani 1 1 d .
H21 H 1.341685 0.568927 0.425128 0.019 Uiso 1 1 calc R
C22 C 1.3410(2) 0.4594(2) 0.54626(15) 0.0146(5) Uani 1 1 d .
H22 H 1.424355 0.425381 0.541390 0.018 Uiso 1 1 calc R
C23 C 1.2395(2) 0.4369(2) 0.62253(14) 0.0118(4) Uani 1 1 d .
C24 C 1.2490(2) 0.3646(2) 0.70291(15) 0.0119(4) Uani 1 1 d .
C25 C 1.3759(2) 0.3057(2) 0.71067(15) 0.0130(5) Uani 1 1 d .
C26 C 1.4262(2) 0.2212(2) 0.66770(15) 0.0153(5) Uani 1 1 d .
H26 H 1.379321 0.199657 0.633870 0.018 Uiso 1 1 calc R
C27 C 1.5450(2) 0.1683(2) 0.67421(16) 0.0160(5) Uani 1 1 d .
H27 H 1.579284 0.111703 0.644137 0.019 Uiso 1 1 calc R
C28 C 1.6134(2) 0.1980(2) 0.72456(16) 0.0152(5) Uani 1 1 d .
C29 C 1.7396(2) 0.1373(2) 0.73000(16) 0.0179(5) Uani 1 1 d .
C30 C 1.9105(2) 0.1063(3) 0.79788(19) 0.0262(6) Uani 1 1 d .
H30A H 1.975291 0.138016 0.744467 0.039 Uiso 1 1 calc GR
H30B H 1.903783 0.017863 0.811548 0.039 Uiso 1 1 calc GR
H30C H 1.935571 0.126152 0.843733 0.039 Uiso 1 1 calc GR
C31 C 1.5634(2) 0.2818(2) 0.76762(16) 0.0168(5) Uani 1 1 d .
H31 H 1.609609 0.302348 0.802197 0.020 Uiso 1 1 calc R
C32 C 1.4457(2) 0.3359(2) 0.76026(15) 0.0149(5) Uani 1 1 d .
H32 H 1.412598 0.393887 0.789334 0.018 Uiso 1 1 calc R
C33 C 1.1505(2) 0.3468(2) 0.77628(15) 0.0115(4) Uani 1 1 d .
C34 C 1.1624(2) 0.2740(2) 0.85900(15) 0.0153(5) Uani 1 1 d .
H34 H 1.235922 0.229753 0.872222 0.018 Uiso 1 1 calc R
C35 C 1.0501(2) 0.2798(2) 0.91448(15) 0.0157(5) Uani 1 1 d .
H35 H 1.030754 0.242076 0.974226 0.019 Uiso 1 1 calc R
C36 C 0.9645(2) 0.3537(2) 0.86687(14) 0.0115(4) Uani 1 1 d .
C39 C 0.7515(2) 0.0840(2) 1.04514(17) 0.0217(5) Uani 1 1 d .
H39A H 0.809609 0.022055 1.026624 0.026 Uiso 1 1 calc R
H39B H 0.696092 0.114227 1.004848 0.026 Uiso 1 1 calc R
C40 C 0.6701(3) 0.0278(3) 1.13317(18) 0.0275(6) Uani 1 1 d .
H40A H 0.623749 -0.042600 1.133921 0.041 Uiso 1 1 calc GR
H40B H 0.608569 0.087800 1.149683 0.041 Uiso 1 1 calc GR
H40C H 0.724946 0.001590 1.173318 0.041 Uiso 1 1 calc GR
C37 C 0.8437(2) 0.3788(3) 1.13751(16) 0.0223(6) Uani 1 1 d .
H37A H 0.766056 0.328866 1.170289 0.027 Uiso 1 1 calc R
H37B H 0.830225 0.460298 1.145835 0.027 Uiso 1 1 calc R
C38 C 0.9578(3) 0.3203(3) 1.16855(18) 0.0267(6) Uani 1 1 d .
H38A H 1.035501 0.365465 1.132141 0.040 Uiso 1 1 calc GR
H38B H 0.964460 0.236163 1.166639 0.040 Uiso 1 1 calc GR
H38C H 0.948048 0.321041 1.227182 0.040 Uiso 1 1 calc GR
Cl3 Cl 0.28456(6) 0.35424(6) 1.00409(4) 0.02529(14) Uani 1 1 d .
Cl1 Cl 0.28290(7) 0.16984(8) 1.16341(5) 0.03764(19) Uani 1 1 d .
Cl2 Cl 0.41965(8) 0.13065(8) 1.00465(6) 0.0477(2) Uani 1 1 d .
C1S C 0.3729(2) 0.2394(2) 1.05991(17) 0.0207(5) Uani 1 1 d .
H1S H 0.451631 0.276527 1.063329 0.025 Uiso 1 1 calc R

loop_
_atom_site_aniso_label
_atom_site_aniso_U_11
_atom_site_aniso_U_22
_atom_site_aniso_U_33
_atom_site_aniso_U_23
_atom_site_aniso_U_13
_atom_site_aniso_U_12
Pd1 0.00747(7) 0.01053(8) 0.00947(8) -0.00305(6) -0.00186(6) 0.00044(6)
P1 0.0108(3) 0.0141(3) 0.0116(3) -0.0023(2) -0.0007(2) -0.0003(2)
O1 0.0126(7) 0.0191(9) 0.0143(8) -0.0018(7) 0.0000(6) -0.0001(7)
O2 0.0168(8) 0.0227(10) 0.0126(8) -0.0045(7) -0.0038(6) -0.0034(7)
O3 0.0158(8) 0.0148(9) 0.0200(9) 0.0005(7) -0.0017(7) -0.0007(7)
O4 0.0235(9) 0.0341(12) 0.0238(10) -0.0107(9) -0.0056(8) 0.0170(8)
O5 0.0159(8) 0.0245(10) 0.0387(12) -0.0162(9) -0.0119(8) 0.0078(7)
O6 0.0226(9) 0.0191(10) 0.0368(12) -0.0146(9) -0.0156(8) 0.0103(8)
O7 0.0131(8) 0.0202(9) 0.0280(10) -0.0124(8) -0.0098(7) 0.0055(7)
N1 0.0103(8) 0.0120(10) 0.0129(10) -0.0037(8) -0.0036(7) 0.0017(7)
N2 0.0121(8) 0.0114(10) 0.0116(9) -0.0041(8) -0.0035(7) 0.0012(7)
N3 0.0096(8) 0.0123(10) 0.0106(9) -0.0024(8) -0.0011(7) -0.0007(7)
N4 0.0094(8) 0.0122(10) 0.0103(9) -0.0030(8) -0.0016(7) 0.0005(7)
C1 0.0104(10) 0.0133(11) 0.0125(11) -0.0048(9) -0.0019(8) -0.0009(8)
C2 0.0117(10) 0.0112(11) 0.0113(11) -0.0038(9) -0.0012(8) -0.0007(8)
C3 0.0098(10) 0.0167(12) 0.0151(12) -0.0062(10) -0.0011(9) 0.0000(9)
C4 0.0095(9) 0.0148(12) 0.0160(12) -0.0066(10) -0.0032(8) 0.0014(9)
C5 0.0098(9) 0.0153(12) 0.0150(11) -0.0075(9) -0.0044(8) 0.0023(9)
C6 0.0111(10) 0.0127(11) 0.0162(12) -0.0048(9) -0.0063(9) 0.0007(9)
C7 0.0117(10) 0.0162(12) 0.0116(11) -0.0037(9) -0.0037(8) 0.0023(9)
C8 0.0205(12) 0.0193(13) 0.0361(16) -0.0140(12) -0.0172(11) 0.0042(10)
C9 0.0235(12) 0.0161(13) 0.0312(15) -0.0121(12) -0.0152(11) 0.0062(10)
C10 0.0129(10) 0.0140(12) 0.0143(11) -0.0039(9) -0.0048(9) 0.0026(9)
C11 0.0168(11) 0.0145(12) 0.0143(11) -0.0021(9) -0.0058(9) 0.0031(9)
C12 0.0140(11) 0.0257(15) 0.0379(16) -0.0145(13) -0.0124(11) 0.0089(10)
C13 0.0114(10) 0.0198(13) 0.0262(14) -0.0117(11) -0.0083(9) 0.0038(9)
C14 0.0152(11) 0.0161(12) 0.0270(14) -0.0121(11) -0.0064(10) 0.0047(9)
C15 0.0131(10) 0.0143(12) 0.0160(12) -0.0069(10) -0.0062(9) 0.0010(9)
C16 0.0167(11) 0.0134(12) 0.0157(12) -0.0022(9) -0.0080(9) 0.0020(9)
C17 0.0188(11) 0.0169(12) 0.0155(12) -0.0005(10) -0.0069(9) 0.0004(10)
C18 0.0163(11) 0.0127(11) 0.0113(11) -0.0018(9) -0.0039(9) -0.0017(9)
C19 0.0158(10) 0.0134(12) 0.0111(11) -0.0017(9) -0.0015(9) -0.0010(9)
C20 0.0137(10) 0.0121(11) 0.0136(11) -0.0043(9) -0.0008(9) -0.0013(9)
C21 0.0143(10) 0.0177(13) 0.0124(11) -0.0038(10) 0.0020(9) -0.0014(9)
C22 0.0131(10) 0.0141(12) 0.0146(12) -0.0044(10) 0.0007(9) -0.0015(9)
C23 0.0094(9) 0.0145(12) 0.0115(11) -0.0039(9) -0.0021(8) -0.0009(8)
C24 0.0087(9) 0.0126(11) 0.0161(11) -0.0062(9) -0.0036(8) 0.0001(8)
C25 0.0092(9) 0.0119(11) 0.0154(11) -0.0024(9) -0.0008(8) 0.0008(8)
C26 0.0129(10) 0.0169(12) 0.0168(12) -0.0066(10) -0.0030(9) 0.0010(9)
C27 0.0164(11) 0.0119(11) 0.0189(12) -0.0057(10) -0.0014(9) 0.0008(9)
C28 0.0106(10) 0.0136(12) 0.0183(12) -0.0019(10) -0.0013(9) 0.0001(9)
C29 0.0128(10) 0.0141(12) 0.0211(13) 0.0008(10) -0.0017(9) 0.0008(9)
C30 0.0160(11) 0.0266(15) 0.0379(17) -0.0096(13) -0.0121(11) 0.0071(11)
C31 0.0110(10) 0.0189(13) 0.0219(13) -0.0095(10) -0.0026(9) 0.0009(9)
C32 0.0122(10) 0.0147(12) 0.0179(12) -0.0068(10) -0.0017(9) 0.0014(9)
C33 0.0094(9) 0.0118(11) 0.0140(11) -0.0039(9) -0.0035(8) -0.0010(8)
C34 0.0101(10) 0.0183(12) 0.0172(12) -0.0037(10) -0.0052(9) 0.0025(9)
C35 0.0128(10) 0.0207(13) 0.0109(11) -0.0008(10) -0.0029(9) 0.0014(9)
C36 0.0104(9) 0.0124(11) 0.0120(11) -0.0033(9) -0.0041(8) 0.0012(8)
C39 0.0256(13) 0.0145(13) 0.0224(13) -0.0044(11) -0.0023(11) -0.0013(10)
C40 0.0283(14) 0.0197(14) 0.0261(15) 0.0000(12) 0.0005(11) -0.0036(11)
C37 0.0219(12) 0.0333(16) 0.0132(12) -0.0094(11) -0.0045(10) 0.0027(11)
C38 0.0317(14) 0.0290(16) 0.0219(14) -0.0055(12) -0.0130(12) -0.0005(12)
Cl3 0.0288(3) 0.0236(3) 0.0271(3) -0.0077(3) -0.0139(3) 0.0033(3)
Cl1 0.0345(4) 0.0410(5) 0.0298(4) 0.0061(3) -0.0108(3) -0.0141(3)
Cl2 0.0515(5) 0.0452(5) 0.0697(6) -0.0417(5) -0.0319(5) 0.0237(4)
C1S 0.0182(11) 0.0192(13) 0.0274(14) -0.0088(11) -0.0084(10) 0.0020(10)

loop_
_atom_type_symbol
_atom_type_description
_atom_type_scat_dispersion_real
_atom_type_scat_dispersion_imag
_atom_type_scat_source
C C 0.0033 0.0016 'International Tables Vol C Tables 4.2.6.8 and 6.1.1.4'
H H 0.0000 0.0000 'International Tables Vol C Tables 4.2.6.8 and 6.1.1.4'
Cl Cl 0.1484 0.1585 'International Tables Vol C Tables 4.2.6.8 and 6.1.1.4'
N N 0.0061 0.0033 'International Tables Vol C Tables 4.2.6.8 and 6.1.1.4'
O O 0.0106 0.0060 'International Tables Vol C Tables 4.2.6.8 and 6.1.1.4'
P P 0.1023 0.0942 'International Tables Vol C Tables 4.2.6.8 and 6.1.1.4'
Pd Pd -0.9988 1.0072 'International Tables Vol C Tables 4.2.6.8 and 6.1.1.4'

loop_
_geom_angle_atom_site_label_1
_geom_angle_atom_site_label_2
_geom_angle_atom_site_label_3
_geom_angle
N1 Pd1 N2 90.20(8)
N1 Pd1 N3 179.55(8)
N2 Pd1 N3 90.05(8)
N4 Pd1 N1 89.83(8)
N4 Pd1 N2 178.33(8)
N4 Pd1 N3 89.93(7)
O1 P1 O2 115.64(10)
O1 P1 O3 111.58(10)
O1 P1 C1 116.60(10)
O2 P1 O3 102.41(10)
O2 P1 C1 101.07(10)
O3 P1 C1 108.13(10)
C37 O2 P1 120.60(15)
C39 O3 P1 120.09(15)
C29 O5 C30 115.7(2)
C11 O7 C12 115.29(19)
C2 N1 Pd1 127.78(15)
C2 N1 C5 106.70(18)
C5 N1 Pd1 125.52(16)
C15 N2 Pd1 127.48(16)
C15 N2 C18 105.64(19)
C18 N2 Pd1 126.84(15)
C20 N3 Pd1 126.19(15)
C20 N3 C23 106.12(18)
C23 N3 Pd1 127.70(15)
C33 N4 Pd1 126.12(15)
C36 N4 Pd1 127.29(15)
C36 N4 C33 106.55(18)
C2 C1 P1 119.29(16)
C2 C1 C36 124.0(2)
C36 C1 P1 116.61(17)
N1 C2 C1 125.4(2)
N1 C2 C3 108.90(19)
C1 C2 C3 125.7(2)
C4 C3 C2 107.6(2)
C3 C4 C5 107.5(2)
N1 C5 C4 109.4(2)
C6 C5 N1 127.2(2)
C6 C5 C4 123.4(2)
C5 C6 C7 118.3(2)
C5 C6 C15 124.4(2)
C15 C6 C7 117.3(2)
C8 C7 C6 120.6(2)
C8 C7 C14 119.3(2)
C14 C7 C6 120.2(2)
C7 C8 C9 120.5(2)
C8 C9 C10 120.0(2)
C9 C10 C11 117.3(2)
C13 C10 C9 119.9(2)
C13 C10 C11 122.7(2)
O6 C11 O7 124.1(2)
O6 C11 C10 123.6(2)
O7 C11 C10 112.3(2)
C10 C13 C14 119.7(2)
C13 C14 C7 120.6(2)
N2 C15 C6 125.1(2)
N2 C15 C16 109.9(2)
C6 C15 C16 124.9(2)
C17 C16 C15 107.3(2)
C16 C17 C18 106.9(2)
N2 C18 C17 110.3(2)
N2 C18 C19 125.2(2)
C19 C18 C17 124.5(2)
C18 C19 C20 125.7(2)
N3 C20 C19 126.0(2)
N3 C20 C21 110.0(2)
C19 C20 C21 124.0(2)
C22 C21 C20 106.9(2)
C21 C22 C23 107.5(2)
N3 C23 C22 109.5(2)
N3 C23 C24 125.0(2)
C24 C23 C22 125.4(2)
C23 C24 C25 117.30(19)
C33 C24 C23 124.4(2)
C33 C24 C25 118.3(2)
C26 C25 C24 120.6(2)
C32 C25 C24 120.3(2)
C32 C25 C26 119.0(2)
C25 C26 C27 120.3(2)
C28 C27 C26 120.3(2)
C27 C28 C29 117.9(2)
C31 C28 C27 119.5(2)
C31 C28 C29 122.5(2)
O4 C29 O5 124.1(2)
O4 C29 C28 123.8(2)
O5 C29 C28 112.1(2)
C28 C31 C32 120.2(2)
C31 C32 C25 120.6(2)
N4 C33 C24 126.8(2)
N4 C33 C34 109.38(19)
C24 C33 C34 123.8(2)
C35 C34 C33 107.4(2)
C34 C35 C36 107.7(2)
N4 C36 C1 125.7(2)
N4 C36 C35 108.96(19)
C1 C36 C35 125.3(2)
O3 C39 C40 109.8(2)
O2 C37 C38 109.2(2)
Cl3 C1S Cl2 109.47(14)
Cl1 C1S Cl3 110.82(14)
Cl1 C1S Cl2 110.29(15)

loop_
_geom_bond_atom_site_label_1
_geom_bond_atom_site_label_2
_geom_bond_distance
Pd1 N1 2.0175(18)
Pd1 N2 2.0182(19)
Pd1 N3 2.0221(18)
Pd1 N4 2.0134(19)
P1 O1 1.4701(16)
P1 O2 1.5707(17)
P1 O3 1.5801(18)
P1 C1 1.813(2)
O2 C37 1.465(3)
O3 C39 1.456(3)
O4 C29 1.195(3)
O5 C29 1.341(3)
O5 C30 1.450(3)
O6 C11 1.206(3)
O7 C11 1.337(3)
O7 C12 1.448(3)
N1 C2 1.378(3)
N1 C5 1.384(3)
N2 C15 1.374(3)
N2 C18 1.377(3)
N3 C20 1.374(3)
N3 C23 1.377(3)
N4 C33 1.384(3)
N4 C36 1.378(3)
C1 C2 1.401(3)
C1 C36 1.414(3)
C2 C3 1.453(3)
C3 C4 1.345(3)
C4 C5 1.441(3)
C5 C6 1.384(3)
C6 C7 1.498(3)
C6 C15 1.393(3)
C7 C8 1.386(3)
C7 C14 1.393(3)
C8 C9 1.389(3)
C9 C10 1.392(3)
C10 C11 1.493(3)
C10 C13 1.389(3)
C13 C14 1.393(3)
C15 C16 1.435(3)
C16 C17 1.351(3)
C17 C18 1.431(3)
C18 C19 1.379(3)
C19 C20 1.380(3)
C20 C21 1.439(3)
C21 C22 1.349(3)
C22 C23 1.438(3)
C23 C24 1.392(3)
C24 C25 1.502(3)
C24 C33 1.391(3)
C25 C26 1.395(3)
C25 C32 1.393(3)
C26 C27 1.396(3)
C27 C28 1.391(3)
C28 C29 1.497(3)
C28 C31 1.389(3)
C31 C32 1.392(3)
C33 C34 1.434(3)
C34 C35 1.347(3)
C35 C36 1.442(3)
C39 C40 1.503(4)
C37 C38 1.497(4)
Cl3 C1S 1.754(3)
Cl1 C1S 1.753(3)
Cl2 C1S 1.765(3)
